data_7044359
loop_
_publ_author_name
'Hohloch, Stephan'
'Garner, Mary E.'
'Parker, Bernard F.'
'Arnold, John'

_publ_section_title
;
 New supporting ligands in actinide chemistry: tetramethyltetraazaannulene
 complexes with thorium and uranium
;
_journal_name_full 'Dalton Trans.'
_journal_paper_doi 10.1039/C7DT02682J
_journal_year 2017
_chemical_formula_sum 'C32 H37 Cl N4 Th'
_chemical_formula_weight 745.14
_space_group_crystal_system triclinic
_space_group_IT_number 2
_space_group_name_Hall '-P 1'
_space_group_name_H-M_alt 'P -1'
_symmetry_space_group_name_Hall '-P 1'
_symmetry_space_group_name_H-M 'P -1'
_atom_sites_solution_hydrogens geom
_audit_creation_method SHELXL-2014/7
_audit_update_record
;
2017-06-06 deposited with the CCDC.
2017-09-14 downloaded from the CCDC.
;
_cell_angle_alpha 112.907(2)
_cell_angle_beta 90.535(3)
_cell_angle_gamma 92.754(2)
_cell_formula_units_Z 2
_cell_length_a 10.4328(5)
_cell_length_b 11.7779(6)
_cell_length_c 14.0722(7)
_cell_measurement_reflns_used 6212
_cell_measurement_temperature 100(2)
_cell_measurement_theta_max 26.415
_cell_measurement_theta_min 1.572
_cell_volume 1590.20(14)
_computing_cell_refinement 'Bruker ApexIII suite, 2016'
_computing_data_collection 'Bruker ApexIII suite, 2016'
_computing_data_reduction 'Bruker ApexIII suite, 2016'
_computing_molecular_graphics 'Diamond 3D'
_computing_publication_material WinGX
_computing_structure_refinement 'SHELXL-2014/7 (Sheldrick, 2014)'
_computing_structure_solution ShelXT
_diffrn_ambient_temperature 100(2)
_diffrn_measured_fraction_theta_full 1.000
_diffrn_measured_fraction_theta_max 0.999
_diffrn_measurement_device_type 'Bruker Quazar'
_diffrn_measurement_method 'omega phi scans'
_diffrn_radiation_type MoK\a
_diffrn_radiation_wavelength 0.71073
_diffrn_reflns_av_R_equivalents 0.0367
_diffrn_reflns_av_unetI/netI 0.0278
_diffrn_reflns_Laue_measured_fraction_full 1.000
_diffrn_reflns_Laue_measured_fraction_max 0.999
_diffrn_reflns_limit_h_max 13
_diffrn_reflns_limit_h_min -13
_diffrn_reflns_limit_k_max 14
_diffrn_reflns_limit_k_min -14
_diffrn_reflns_limit_l_max 17
_diffrn_reflns_limit_l_min -17
_diffrn_reflns_number 45069
_diffrn_reflns_point_group_measured_fraction_full 1.000
_diffrn_reflns_point_group_measured_fraction_max 0.999
_diffrn_reflns_theta_full 25.242
_diffrn_reflns_theta_max 26.415
_diffrn_reflns_theta_min 1.572
_exptl_absorpt_coefficient_mu 4.798
_exptl_absorpt_correction_T_max 0.745
_exptl_absorpt_correction_T_min 0.685
_exptl_absorpt_correction_type multi-scan
_exptl_absorpt_process_details 'Blessing, 1995'
_exptl_crystal_colour yellow
_exptl_crystal_density_diffrn 1.556
_exptl_crystal_description block
_exptl_crystal_F_000 728
_exptl_crystal_size_max 0.12
_exptl_crystal_size_mid 0.11
_exptl_crystal_size_min 0.09
_refine_diff_density_max 1.105
_refine_diff_density_min -0.516
_refine_diff_density_rms 0.096
_refine_ls_extinction_method none
_refine_ls_goodness_of_fit_ref 1.086
_refine_ls_hydrogen_treatment constr
_refine_ls_matrix_type full
_refine_ls_number_parameters 352
_refine_ls_number_reflns 6518
_refine_ls_number_restraints 0
_refine_ls_restrained_S_all 1.086
_refine_ls_R_factor_all 0.0252
_refine_ls_R_factor_gt 0.0230
_refine_ls_shift/su_max 0.004
_refine_ls_shift/su_mean 0.000
_refine_ls_structure_factor_coef Fsqd
_refine_ls_weighting_details 'w=1/[\s^2^(Fo^2^)+(0.0049P)^2^+3.5111P] where P=(Fo^2^+2Fc^2^)/3'
_refine_ls_weighting_scheme calc
_refine_ls_wR_factor_gt 0.0432
_refine_ls_wR_factor_ref 0.0437
_reflns_Friedel_coverage 0.000
_reflns_number_gt 6212
_reflns_number_total 6518
_reflns_threshold_expression 'I > 2\s(I)'
_cod_data_source_file c7dt02682j2.cif
_cod_data_source_block shelx_CCDC4
_cod_database_code 7044359
_shelx_shelxl_version_number 2014/7
_shelx_space_group_comment
;
The symmetry employed for this shelxl refinement is uniquely defined
by the following loop, which should always be used as a source of
symmetry information in preference to the above space-group names.
They are only intended as comments.
;

loop_
_space_group_symop_operation_xyz
'x, y, z'
'-x, -y, -z'

loop_
_atom_site_label
_atom_site_type_symbol
_atom_site_fract_x
_atom_site_fract_y
_atom_site_fract_z
_atom_site_U_iso_or_equiv
_atom_site_adp_type
_atom_site_occupancy
_atom_site_site_symmetry_order
_atom_site_calc_flag
_atom_site_refinement_flags_posn
_atom_site_refinement_flags_adp
Th1 Th 0.31940(2) 0.64011(2) 0.29011(2) 0.01410(4) Uani 1 1 d . .
Cl1 Cl 0.39515(8) 0.77803(7) 0.49060(6) 0.02433(18) Uani 1 1 d . .
N20 N 0.4735(2) 0.5043(2) 0.31461(18) 0.0158(5) Uani 1 1 d . .
N21 N 0.3012(2) 0.4286(2) 0.16003(18) 0.0139(5) Uani 1 1 d . .
N11 N 0.3647(2) 0.6424(2) 0.12077(18) 0.0139(5) Uani 1 1 d . .
N10 N 0.5358(2) 0.7143(2) 0.27445(18) 0.0161(5) Uani 1 1 d . .
C43 C 0.0516(3) 0.5928(3) 0.2319(2) 0.0172(7) Uani 1 1 d . .
C27 C 0.5998(3) 0.5080(3) 0.3331(2) 0.0170(6) Uani 1 1 d . .
C10 C 0.4992(3) 0.8075(3) 0.2419(2) 0.0162(6) Uani 1 1 d . .
C34 C 0.2983(3) 0.3735(3) 0.0572(2) 0.0141(6) Uani 1 1 d . .
C32 C 0.3507(3) 0.5655(3) 0.0227(2) 0.0140(6) Uani 1 1 d . .
C31 C 0.3799(3) 0.6050(3) -0.0649(2) 0.0173(6) Uani 1 1 d . .
H31A H 0.3004 0.6268 -0.0898 0.026 Uiso 1 1 calc R U
H31B H 0.4169 0.5370 -0.1213 0.026 Uiso 1 1 calc R U
H31C H 0.4412 0.6768 -0.0407 0.026 Uiso 1 1 calc R U
C21 C 0.2959(3) 0.3644(3) 0.2269(2) 0.0152(6) Uani 1 1 d . .
C28 C 0.6811(3) 0.6067(3) 0.3353(2) 0.0178(7) Uani 1 1 d . .
H28 H 0.7668 0.6076 0.3591 0.021 Uiso 1 1 calc R U
C33 C 0.3136(3) 0.4400(3) -0.0058(2) 0.0149(6) Uani 1 1 d . .
H33 H 0.2967 0.3942 -0.0775 0.018 Uiso 1 1 calc R U
C29 C 0.6534(3) 0.7043(3) 0.3071(2) 0.0188(7) Uani 1 1 d . .
C42 C 0.0843(3) 0.7092(3) 0.2276(2) 0.0181(7) Uani 1 1 d . .
C23 C 0.1969(3) 0.2250(3) 0.2970(3) 0.0229(7) Uani 1 1 d . .
H23 H 0.1336 0.1620 0.2919 0.027 Uiso 1 1 calc R U
C20 C 0.3872(3) 0.4062(3) 0.3102(2) 0.0153(6) Uani 1 1 d . .
C11 C 0.4108(3) 0.7675(3) 0.1561(2) 0.0165(6) Uani 1 1 d . .
C22 C 0.2011(3) 0.2743(3) 0.2221(2) 0.0189(7) Uani 1 1 d . .
H22 H 0.1389 0.2464 0.1670 0.023 Uiso 1 1 calc R U
C12 C 0.3662(3) 0.8550(3) 0.1204(2) 0.0191(7) Uani 1 1 d . .
H12 H 0.3080 0.8295 0.0626 0.023 Uiso 1 1 calc R U
C41 C 0.1116(3) 0.7957(3) 0.3306(3) 0.0240(7) Uani 1 1 d . .
C44 C 0.0591(3) 0.6079(3) 0.3366(3) 0.0221(7) Uani 1 1 d . .
C13 C 0.4065(3) 0.9779(3) 0.1689(3) 0.0265(8) Uani 1 1 d . .
H13 H 0.3790 1.0358 0.1423 0.032 Uiso 1 1 calc R U
C15 C 0.5319(3) 0.9340(3) 0.2930(3) 0.0224(7) Uani 1 1 d . .
H15 H 0.5856 0.9622 0.3535 0.027 Uiso 1 1 calc R U
C25 C 0.3781(3) 0.3580(3) 0.3869(2) 0.0197(7) Uani 1 1 d . .
H25 H 0.4368 0.3881 0.4444 0.024 Uiso 1 1 calc R U
C24 C 0.2855(3) 0.2677(3) 0.3799(3) 0.0234(7) Uani 1 1 d . .
H24 H 0.2818 0.2345 0.4315 0.028 Uiso 1 1 calc R U
C30 C 0.7648(3) 0.7924(3) 0.3089(3) 0.0253(8) Uani 1 1 d . .
H30A H 0.7541 0.8188 0.2514 0.038 Uiso 1 1 calc R U
H30B H 0.8453 0.7508 0.3020 0.038 Uiso 1 1 calc R U
H30C H 0.7670 0.8647 0.3743 0.038 Uiso 1 1 calc R U
C48 C 0.0010(3) 0.4817(3) 0.1414(3) 0.0248(8) Uani 1 1 d . .
H48A H 0.0016 0.4088 0.1587 0.037 Uiso 1 1 calc R U
H48B H 0.0554 0.4696 0.0821 0.037 Uiso 1 1 calc R U
H48C H -0.0870 0.4940 0.1240 0.037 Uiso 1 1 calc R U
C35 C 0.2867(3) 0.2349(3) 0.0036(2) 0.0209(7) Uani 1 1 d . .
H35A H 0.3325 0.1981 0.0447 0.031 Uiso 1 1 calc R U
H35B H 0.3241 0.2099 -0.0647 0.031 Uiso 1 1 calc R U
H35C H 0.1958 0.2065 -0.0040 0.031 Uiso 1 1 calc R U
C26 C 0.6611(3) 0.4008(3) 0.3455(3) 0.0254(8) Uani 1 1 d . .
H26A H 0.6547 0.4086 0.4172 0.038 Uiso 1 1 calc R U
H26B H 0.7517 0.4011 0.3278 0.038 Uiso 1 1 calc R U
H26C H 0.6168 0.3233 0.2996 0.038 Uiso 1 1 calc R U
C40 C 0.0934(3) 0.7327(3) 0.3971(2) 0.0253(8) Uani 1 1 d . .
C14 C 0.4869(3) 1.0177(3) 0.2562(3) 0.0261(8) Uani 1 1 d . .
H14 H 0.5111 1.1030 0.2907 0.031 Uiso 1 1 calc R U
C47 C 0.0685(3) 0.7371(3) 0.1335(3) 0.0260(8) Uani 1 1 d . .
H47A H 0.1124 0.6766 0.0761 0.039 Uiso 1 1 calc R U
H47B H 0.1058 0.8202 0.1472 0.039 Uiso 1 1 calc R U
H47C H -0.0231 0.7329 0.1154 0.039 Uiso 1 1 calc R U
C46 C 0.1470(4) 0.9314(3) 0.3636(3) 0.0373(9) Uani 1 1 d . .
H46A H 0.0694 0.9780 0.3818 0.056 Uiso 1 1 calc R U
H46B H 0.1885 0.9458 0.3067 0.056 Uiso 1 1 calc R U
H46C H 0.2064 0.9587 0.4236 0.056 Uiso 1 1 calc R U
C49 C 0.0271(3) 0.5118(4) 0.3795(3) 0.0317(9) Uani 1 1 d . .
H49A H 0.1038 0.4981 0.4136 0.048 Uiso 1 1 calc R U
H49B H -0.0027 0.4344 0.3233 0.048 Uiso 1 1 calc R U
H49C H -0.0408 0.5402 0.4298 0.048 Uiso 1 1 calc R U
C45 C 0.0901(4) 0.7898(4) 0.5140(3) 0.0383(10) Uani 1 1 d . .
H45A H 0.0008 0.7996 0.5353 0.057 Uiso 1 1 calc R U
H45B H 0.1368 0.8707 0.5398 0.057 Uiso 1 1 calc R U
H45C H 0.1306 0.7359 0.5423 0.057 Uiso 1 1 calc R U

loop_
_atom_site_aniso_label
_atom_site_aniso_U_11
_atom_site_aniso_U_22
_atom_site_aniso_U_33
_atom_site_aniso_U_23
_atom_site_aniso_U_13
_atom_site_aniso_U_12
Th1 0.01213(6) 0.01757(6) 0.01100(6) 0.00365(4) 0.00025(4) 0.00242(4)
Cl1 0.0257(4) 0.0273(4) 0.0133(4) 0.0002(3) -0.0038(3) 0.0058(3)
N20 0.0153(13) 0.0182(13) 0.0113(13) 0.0026(11) 0.0002(10) 0.0038(10)
N21 0.0122(12) 0.0178(13) 0.0129(13) 0.0073(11) -0.0005(10) 0.0005(10)
N11 0.0132(12) 0.0142(13) 0.0122(13) 0.0027(10) 0.0004(10) 0.0006(10)
N10 0.0154(13) 0.0189(13) 0.0115(13) 0.0033(11) -0.0021(10) -0.0001(10)
C43 0.0096(14) 0.0245(17) 0.0194(16) 0.0101(14) 0.0012(12) 0.0057(12)
C27 0.0149(15) 0.0228(17) 0.0122(15) 0.0050(13) 0.0014(12) 0.0052(12)
C10 0.0144(15) 0.0159(15) 0.0167(16) 0.0045(13) 0.0040(12) 0.0011(12)
C34 0.0081(14) 0.0167(15) 0.0164(16) 0.0053(13) -0.0008(11) 0.0002(11)
C32 0.0094(14) 0.0201(16) 0.0134(15) 0.0074(13) -0.0003(11) 0.0026(12)
C31 0.0205(16) 0.0161(15) 0.0145(15) 0.0051(13) -0.0001(12) 0.0015(12)
C21 0.0157(15) 0.0171(15) 0.0133(15) 0.0057(13) 0.0039(12) 0.0061(12)
C28 0.0102(14) 0.0245(17) 0.0153(16) 0.0036(13) -0.0008(12) 0.0045(12)
C33 0.0144(15) 0.0184(16) 0.0100(15) 0.0034(12) -0.0009(12) 0.0010(12)
C29 0.0158(16) 0.0239(17) 0.0101(15) -0.0005(13) 0.0002(12) 0.0018(13)
C42 0.0114(15) 0.0247(17) 0.0205(17) 0.0109(14) 0.0005(12) 0.0063(12)
C23 0.0187(16) 0.0267(18) 0.0275(19) 0.0151(15) 0.0070(14) 0.0009(14)
C20 0.0146(15) 0.0157(15) 0.0151(15) 0.0049(13) 0.0040(12) 0.0052(12)
C11 0.0150(15) 0.0169(16) 0.0156(16) 0.0042(13) 0.0032(12) -0.0001(12)
C22 0.0151(15) 0.0219(17) 0.0196(17) 0.0081(14) 0.0005(13) 0.0006(13)
C12 0.0185(16) 0.0190(16) 0.0192(17) 0.0064(14) 0.0007(13) 0.0031(13)
C41 0.0150(16) 0.0226(17) 0.0289(19) 0.0033(15) 0.0017(14) 0.0080(13)
C44 0.0096(15) 0.038(2) 0.0233(18) 0.0166(16) 0.0025(13) 0.0036(13)
C13 0.0277(19) 0.0194(17) 0.033(2) 0.0108(15) 0.0005(15) 0.0034(14)
C15 0.0174(16) 0.0225(17) 0.0198(17) 0.0003(14) -0.0025(13) -0.0003(13)
C25 0.0173(16) 0.0268(18) 0.0171(16) 0.0103(14) 0.0028(13) 0.0065(13)
C24 0.0269(18) 0.0278(18) 0.0232(18) 0.0177(15) 0.0050(14) 0.0075(14)
C30 0.0165(16) 0.0275(18) 0.0274(19) 0.0064(15) -0.0024(14) -0.0023(14)
C48 0.0168(16) 0.0258(18) 0.0290(19) 0.0079(15) -0.0037(14) 0.0006(13)
C35 0.0249(17) 0.0195(17) 0.0157(16) 0.0045(14) 0.0011(13) -0.0016(13)
C26 0.0169(16) 0.0291(19) 0.033(2) 0.0140(16) 0.0015(14) 0.0068(14)
C40 0.0146(16) 0.041(2) 0.0176(17) 0.0071(16) 0.0033(13) 0.0102(14)
C14 0.0281(18) 0.0114(16) 0.032(2) 0.0014(14) -0.0001(15) -0.0032(13)
C47 0.0175(17) 0.036(2) 0.0292(19) 0.0176(16) 0.0006(14) 0.0038(14)
C46 0.034(2) 0.028(2) 0.043(2) 0.0058(18) 0.0018(18) 0.0098(16)
C49 0.0191(18) 0.052(2) 0.035(2) 0.0278(19) 0.0072(15) 0.0090(16)
C45 0.027(2) 0.061(3) 0.0197(19) 0.0062(18) 0.0083(15) 0.0128(18)

loop_
_atom_type_symbol
_atom_type_description
_atom_type_scat_dispersion_real
_atom_type_scat_dispersion_imag
_atom_type_scat_source
C C 0.0033 0.0016 'International Tables Vol C Tables 4.2.6.8 and 6.1.1.4'
H H 0.0000 0.0000 'International Tables Vol C Tables 4.2.6.8 and 6.1.1.4'
N N 0.0061 0.0033 'International Tables Vol C Tables 4.2.6.8 and 6.1.1.4'
Cl Cl 0.1484 0.1585 'International Tables Vol C Tables 4.2.6.8 and 6.1.1.4'
Th Th -7.2400 8.8979 'International Tables Vol C Tables 4.2.6.8 and 6.1.1.4'

loop_
_geom_angle_atom_site_label_1
_geom_angle_atom_site_label_2
_geom_angle_atom_site_label_3
_geom_angle
N10 Th1 N20 70.17(8)
N10 Th1 N11 65.50(8)
N20 Th1 N11 104.83(8)
N10 Th1 N21 104.40(8)
N20 Th1 N21 65.73(8)
N11 Th1 N21 70.72(8)
N10 Th1 Cl1 76.99(6)
N20 Th1 Cl1 80.73(6)
N11 Th1 Cl1 136.63(6)
N21 Th1 Cl1 142.86(6)
N10 Th1 C41 121.53(9)
N20 Th1 C41 159.03(9)
N11 Th1 C41 96.08(9)
N21 Th1 C41 121.56(9)
Cl1 Th1 C41 85.17(7)
N10 Th1 C40 138.81(9)
N20 Th1 C40 130.69(9)
N11 Th1 C40 122.83(9)
N21 Th1 C40 116.49(9)
Cl1 Th1 C40 73.54(7)
C41 Th1 C40 28.88(10)
N10 Th1 C44 167.50(9)
N20 Th1 C44 118.07(9)
N11 Th1 C44 118.01(8)
N21 Th1 C44 87.91(9)
Cl1 Th1 C44 94.59(7)
C41 Th1 C44 47.60(10)
C40 Th1 C44 28.71(10)
N10 Th1 C42 127.71(9)
N20 Th1 C42 157.69(9)
N11 Th1 C42 76.29(8)
N21 Th1 C42 94.55(8)
Cl1 Th1 C42 114.19(6)
C41 Th1 C42 29.08(9)
C40 Th1 C42 47.47(9)
C44 Th1 C42 47.38(9)
N10 Th1 C43 152.86(9)
N20 Th1 C43 129.74(9)
N11 Th1 C43 89.45(8)
N21 Th1 C43 74.84(8)
Cl1 Th1 C43 120.40(6)
C41 Th1 C43 47.62(9)
C40 Th1 C43 47.28(9)
C44 Th1 C43 28.67(9)
C42 Th1 C43 28.71(9)
N10 Th1 C10 28.63(8)
N20 Th1 C10 98.59(8)
N11 Th1 C10 52.17(8)
N21 Th1 C10 114.80(8)
Cl1 Th1 C10 84.49(6)
C41 Th1 C10 95.39(9)
C40 Th1 C10 119.39(10)
C44 Th1 C10 142.76(9)
C42 Th1 C10 99.30(9)
C43 Th1 C10 126.40(9)
N10 Th1 C11 51.42(8)
N20 Th1 C11 113.74(8)
N11 Th1 C11 28.28(8)
N21 Th1 C11 98.59(8)
Cl1 Th1 C11 109.61(6)
C41 Th1 C11 85.57(9)
C40 Th1 C11 114.30(9)
C44 Th1 C11 125.45(9)
C42 Th1 C11 78.07(8)
C43 Th1 C11 101.51(8)
C10 Th1 C11 27.90(8)
C27 N20 C20 124.0(3)
C27 N20 Th1 137.2(2)
C20 N20 Th1 98.72(17)
C34 N21 C21 124.1(2)
C34 N21 Th1 137.1(2)
C21 N21 Th1 98.82(17)
C32 N11 C11 125.3(3)
C32 N11 Th1 137.7(2)
C11 N11 Th1 96.92(17)
C29 N10 C10 125.3(3)
C29 N10 Th1 136.7(2)
C10 N10 Th1 95.95(17)
C44 C43 C42 107.8(3)
C44 C43 C48 127.7(3)
C42 C43 C48 124.0(3)
C44 C43 Th1 74.53(17)
C42 C43 Th1 75.11(17)
C48 C43 Th1 122.8(2)
N20 C27 C28 121.7(3)
N20 C27 C26 120.9(3)
C28 C27 C26 117.4(3)
C15 C10 N10 125.5(3)
C15 C10 C11 119.1(3)
N10 C10 C11 115.1(3)
C15 C10 Th1 132.1(2)
N10 C10 Th1 55.42(14)
C11 C10 Th1 77.62(17)
N21 C34 C33 122.2(3)
N21 C34 C35 121.1(3)
C33 C34 C35 116.6(3)
N11 C32 C33 121.8(3)
N11 C32 C31 122.4(3)
C33 C32 C31 115.7(3)
C32 C31 H31A 109.5
C32 C31 H31B 109.5
H31A C31 H31B 109.5
C32 C31 H31C 109.5
H31A C31 H31C 109.5
H31B C31 H31C 109.5
C22 C21 N21 124.9(3)
C22 C21 C20 119.0(3)
N21 C21 C20 115.7(3)
C22 C21 Th1 137.9(2)
N21 C21 Th1 53.46(14)
C20 C21 Th1 75.68(17)
C29 C28 C27 128.6(3)
C29 C28 H28 115.7
C27 C28 H28 115.7
C34 C33 C32 128.6(3)
C34 C33 H33 115.7
C32 C33 H33 115.7
N10 C29 C28 121.1(3)
N10 C29 C30 122.0(3)
C28 C29 C30 116.7(3)
C43 C42 C41 107.8(3)
C43 C42 C47 124.4(3)
C41 C42 C47 127.0(3)
C43 C42 Th1 76.17(16)
C41 C42 Th1 74.21(17)
C47 C42 Th1 123.9(2)
C22 C23 C24 120.1(3)
C22 C23 H23 119.9
C24 C23 H23 119.9
C25 C20 N20 124.6(3)
C25 C20 C21 119.1(3)
N20 C20 C21 115.9(3)
C25 C20 Th1 136.0(2)
N20 C20 Th1 53.50(14)
C21 C20 Th1 77.01(17)
C12 C11 N11 125.2(3)
C12 C11 C10 118.9(3)
N11 C11 C10 115.6(3)
C12 C11 Th1 137.6(2)
N11 C11 Th1 54.80(14)
C10 C11 Th1 74.48(17)
C23 C22 C21 120.7(3)
C23 C22 H22 119.6
C21 C22 H22 119.6
C13 C12 C11 120.3(3)
C13 C12 H12 119.9
C11 C12 H12 119.9
C40 C41 C42 107.7(3)
C40 C41 C46 125.9(3)
C42 C41 C46 126.4(3)
C40 C41 Th1 76.09(18)
C42 C41 Th1 76.72(17)
C46 C41 Th1 115.7(2)
C40 C44 C43 108.4(3)
C40 C44 C49 124.4(3)
C43 C44 C49 127.1(3)
C40 C44 Th1 75.50(18)
C43 C44 Th1 76.80(17)
C49 C44 Th1 117.5(2)
C12 C13 C14 120.6(3)
C12 C13 H13 119.7
C14 C13 H13 119.7
C14 C15 C10 120.6(3)
C14 C15 H15 119.7
C10 C15 H15 119.7
C24 C25 C20 120.9(3)
C24 C25 H25 119.5
C20 C25 H25 119.5
C25 C24 C23 120.0(3)
C25 C24 H24 120.0
C23 C24 H24 120.0
C29 C30 H30A 109.5
C29 C30 H30B 109.5
H30A C30 H30B 109.5
C29 C30 H30C 109.5
H30A C30 H30C 109.5
H30B C30 H30C 109.5
C43 C48 H48A 109.5
C43 C48 H48B 109.5
H48A C48 H48B 109.5
C43 C48 H48C 109.5
H48A C48 H48C 109.5
H48B C48 H48C 109.5
C34 C35 H35A 109.5
C34 C35 H35B 109.5
H35A C35 H35B 109.5
C34 C35 H35C 109.5
H35A C35 H35C 109.5
H35B C35 H35C 109.5
C27 C26 H26A 109.5
C27 C26 H26B 109.5
H26A C26 H26B 109.5
C27 C26 H26C 109.5
H26A C26 H26C 109.5
H26B C26 H26C 109.5
C44 C40 C41 108.4(3)
C44 C40 C45 124.2(3)
C41 C40 C45 126.9(3)
C44 C40 Th1 75.79(17)
C41 C40 Th1 75.04(18)
C45 C40 Th1 122.5(2)
C15 C14 C13 120.3(3)
C15 C14 H14 119.9
C13 C14 H14 119.9
C42 C47 H47A 109.5
C42 C47 H47B 109.5
H47A C47 H47B 109.5
C42 C47 H47C 109.5
H47A C47 H47C 109.5
H47B C47 H47C 109.5
C41 C46 H46A 109.5
C41 C46 H46B 109.5
H46A C46 H46B 109.5
C41 C46 H46C 109.5
H46A C46 H46C 109.5
H46B C46 H46C 109.5
C44 C49 H49A 109.5
C44 C49 H49B 109.5
H49A C49 H49B 109.5
C44 C49 H49C 109.5
H49A C49 H49C 109.5
H49B C49 H49C 109.5
C40 C45 H45A 109.5
C40 C45 H45B 109.5
H45A C45 H45B 109.5
C40 C45 H45C 109.5
H45A C45 H45C 109.5
H45B C45 H45C 109.5

loop_
_geom_bond_atom_site_label_1
_geom_bond_atom_site_label_2
_geom_bond_distance
Th1 N10 2.424(2)
Th1 N20 2.435(2)
Th1 N11 2.444(2)
Th1 N21 2.448(2)
Th1 Cl1 2.7368(7)
Th1 C41 2.824(3)
Th1 C40 2.838(3)
Th1 C44 2.841(3)
Th1 C42 2.856(3)
Th1 C43 2.870(3)
Th1 C10 2.929(3)
Th1 C11 2.969(3)
N20 C27 1.336(4)
N20 C20 1.412(4)
N21 C34 1.335(4)
N21 C21 1.417(4)
N11 C32 1.325(4)
N11 C11 1.417(4)
N10 C29 1.333(4)
N10 C10 1.411(4)
C43 C44 1.414(4)
C43 C42 1.420(4)
C43 C48 1.495(4)
C27 C28 1.397(4)
C27 C26 1.509(4)
C10 C15 1.402(4)
C10 C11 1.422(4)
C34 C33 1.400(4)
C34 C35 1.506(4)
C32 C33 1.406(4)
C32 C31 1.506(4)
C31 H31A 0.9800
C31 H31B 0.9800
C31 H31C 0.9800
C21 C22 1.397(4)
C21 C20 1.418(4)
C28 C29 1.394(4)
C28 H28 0.9500
C33 H33 0.9500
C29 C30 1.515(4)
C42 C41 1.426(4)
C42 C47 1.494(4)
C23 C22 1.387(4)
C23 C24 1.395(5)
C23 H23 0.9500
C20 C25 1.403(4)
C11 C12 1.407(4)
C22 H22 0.9500
C12 C13 1.380(4)
C12 H12 0.9500
C41 C40 1.412(5)
C41 C46 1.507(5)
C44 C40 1.408(5)
C44 C49 1.503(5)
C13 C14 1.388(5)
C13 H13 0.9500
C15 C14 1.377(5)
C15 H15 0.9500
C25 C24 1.375(5)
C25 H25 0.9500
C24 H24 0.9500
C30 H30A 0.9800
C30 H30B 0.9800
C30 H30C 0.9800
C48 H48A 0.9800
C48 H48B 0.9800
C48 H48C 0.9800
C35 H35A 0.9800
C35 H35B 0.9800
C35 H35C 0.9800
C26 H26A 0.9800
C26 H26B 0.9800
C26 H26C 0.9800
C40 C45 1.517(5)
C14 H14 0.9500
C47 H47A 0.9800
C47 H47B 0.9800
C47 H47C 0.9800
C46 H46A 0.9800
C46 H46B 0.9800
C46 H46C 0.9800
C49 H49A 0.9800
C49 H49B 0.9800
C49 H49C 0.9800
C45 H45A 0.9800
C45 H45B 0.9800
C45 H45C 0.9800
